data_7019969
loop_
_publ_author_name
'Kan, Wei-Qiu'
'Yang, Jin'
'Liu, Ying-Ying'
'Ma, Jian-Fang'

_publ_section_title
;
 Inorganic-organic hybrid compounds based on octamolybdates and
 multidentate N-donor ligand: syntheses, structures, photoluminescence and
 photocatalysis.
;
_journal_issue 36
_journal_name_full 'Dalton transactions (Cambridge, England : 2003)'
_journal_page_first 11062
_journal_page_last 11073
_journal_paper_doi 10.1039/c2dt30755c
_journal_volume 41
_journal_year 2012
_chemical_formula_moiety 'C30 H30 Mo8 N16 O28 Zn'
_chemical_formula_sum 'C30 H30 Mo8 N16 O28 Zn'
_chemical_formula_weight 1895.59
_chemical_name_systematic
;
?
;
_space_group_IT_number 2
_symmetry_cell_setting triclinic
_symmetry_space_group_name_Hall '-P 1'
_symmetry_space_group_name_H-M 'P -1'
_atom_sites_solution_hydrogens geom
_atom_sites_solution_primary direct
_atom_sites_solution_secondary difmap
_audit_creation_method SHELXL-97
_cell_angle_alpha 96.036(5)
_cell_angle_beta 93.633(5)
_cell_angle_gamma 95.758(5)
_cell_formula_units_Z 1
_cell_length_a 7.274(5)
_cell_length_b 10.523(5)
_cell_length_c 16.408(5)
_cell_measurement_reflns_used 3917
_cell_measurement_temperature 293(2)
_cell_measurement_theta_max 29.1999
_cell_measurement_theta_min 2.9942
_cell_volume 1239.2(11)
_computing_cell_refinement CrysAlis
_computing_data_collection 'CrysAlis (Oxford Diffraction, 2006)'
_computing_data_reduction CrysAlis
_computing_structure_refinement 'SHELXL-97 (Sheldrick, 2008)'
_computing_structure_solution 'SHELXL-97 (Sheldrick, 2008)'
_diffrn_ambient_temperature 293(2)
_diffrn_detector_area_resol_mean 10.0
_diffrn_measured_fraction_theta_full 0.995
_diffrn_measured_fraction_theta_max 0.995
_diffrn_measurement_device_type 'Oxford Diffraction Gemini R Ultra'
_diffrn_measurement_method '\w scan'
_diffrn_radiation_monochromator graphite
_diffrn_radiation_source 'fine-focus sealed tube'
_diffrn_radiation_type MoK\a
_diffrn_radiation_wavelength 0.71069
_diffrn_reflns_av_R_equivalents 0.0284
_diffrn_reflns_av_sigmaI/netI 0.0504
_diffrn_reflns_limit_h_max 8
_diffrn_reflns_limit_h_min -8
_diffrn_reflns_limit_k_max 12
_diffrn_reflns_limit_k_min -11
_diffrn_reflns_limit_l_max 15
_diffrn_reflns_limit_l_min -19
_diffrn_reflns_number 7907
_diffrn_reflns_theta_full 25.35
_diffrn_reflns_theta_max 25.35
_diffrn_reflns_theta_min 3.00
_exptl_absorpt_coefficient_mu 2.538
_exptl_absorpt_correction_T_max 0.6442
_exptl_absorpt_correction_T_min 0.5811
_exptl_absorpt_correction_type multi-scan
_exptl_absorpt_process_details
;
CrysAlis (Oxford Diffraction, 2006)
;
_exptl_crystal_colour colorless
_exptl_crystal_density_diffrn 2.540
_exptl_crystal_density_method 'not measured'
_exptl_crystal_description block
_exptl_crystal_F_000 912
_exptl_crystal_size_max 0.24
_exptl_crystal_size_mid 0.22
_exptl_crystal_size_min 0.19
_refine_diff_density_max 0.541
_refine_diff_density_min -0.590
_refine_diff_density_rms 0.124
_refine_ls_extinction_method none
_refine_ls_goodness_of_fit_ref 1.025
_refine_ls_hydrogen_treatment constr
_refine_ls_matrix_type full
_refine_ls_number_parameters 376
_refine_ls_number_reflns 4516
_refine_ls_number_restraints 0
_refine_ls_restrained_S_all 1.025
_refine_ls_R_factor_all 0.0395
_refine_ls_R_factor_gt 0.0300
_refine_ls_shift/su_max 0.001
_refine_ls_shift/su_mean 0.000
_refine_ls_structure_factor_coef Fsqd
_refine_ls_weighting_details 'calc w=1/[\s^2^(Fo^2^)+(0.0242P)^2^+0.0000P] where P=(Fo^2^+2Fc^2^)/3'
_refine_ls_weighting_scheme calc
_refine_ls_wR_factor_gt 0.0622
_refine_ls_wR_factor_ref 0.0677
_reflns_number_gt 3837
_reflns_number_total 4516
_reflns_threshold_expression >2\s(I)
_cod_data_source_file c2dt30755c.txt
_cod_data_source_block compound-4
_cod_original_sg_symbol_Hall '-p 1'
_cod_original_sg_symbol_H-M p-1
_cod_database_code 7019969

loop_
_symmetry_equiv_pos_as_xyz
'x, y, z'
'-x, -y, -z'

loop_
_atom_site_label
_atom_site_type_symbol
_atom_site_fract_x
_atom_site_fract_y
_atom_site_fract_z
_atom_site_U_iso_or_equiv
_atom_site_adp_type
_atom_site_occupancy
_atom_site_symmetry_multiplicity
_atom_site_calc_flag
_atom_site_refinement_flags
Zn1 Zn 0.0000 -0.5000 0.5000 0.02486(19) Uani 1 2 d S
Mo1 Mo 0.34677(5) -0.33724(4) 0.38965(2) 0.01789(11) Uani 1 1 d .
Mo2 Mo 0.36393(5) -0.26260(4) 0.58584(2) 0.01756(11) Uani 1 1 d .
Mo3 Mo 0.27541(5) -0.03170(4) 0.45480(2) 0.01504(10) Uani 1 1 d .
Mo4 Mo 0.62089(5) -0.02974(4) 0.33344(2) 0.01944(11) Uani 1 1 d .
C1 C 0.1690(7) -0.2283(5) 0.2291(3) 0.0333(12) Uani 1 1 d .
H1 H 0.2794 -0.1758 0.2282 0.040 Uiso 1 1 calc R
C2 C -0.0325(6) -0.3600(5) 0.2679(3) 0.0239(11) Uani 1 1 d .
H2 H -0.0979 -0.4179 0.2974 0.029 Uiso 1 1 calc R
C3 C -0.2785(7) -0.3446(5) 0.1549(3) 0.0280(12) Uani 1 1 d .
H3A H -0.3517 -0.4127 0.1776 0.034 Uiso 1 1 calc R
H3B H -0.3403 -0.2672 0.1626 0.034 Uiso 1 1 calc R
C4 C -0.2123(7) -0.3499(5) -0.0527(3) 0.0265(11) Uani 1 1 d .
C5 C -0.1674(7) -0.2847(5) -0.1258(3) 0.0254(11) Uani 1 1 d .
C6 C -0.1622(7) -0.3563(5) -0.2012(3) 0.0310(12) Uani 1 1 d .
H6 H -0.1909 -0.4450 -0.2070 0.037 Uiso 1 1 calc R
C7 C -0.1135(7) -0.2937(6) -0.2676(3) 0.0366(13) Uani 1 1 d .
H7 H -0.1070 -0.3401 -0.3186 0.044 Uiso 1 1 calc R
C8 C -0.1274(8) -0.1530(5) -0.1195(3) 0.0366(13) Uani 1 1 d .
H8 H -0.1319 -0.1035 -0.0694 0.044 Uiso 1 1 calc R
C9 C -0.0811(8) -0.0960(6) -0.1873(4) 0.0444(15) Uani 1 1 d .
H9 H -0.0530 -0.0074 -0.1838 0.053 Uiso 1 1 calc R
C10 C -0.2604(6) -0.4968(5) 0.0234(3) 0.0258(11) Uani 1 1 d .
C11 C -0.2920(7) -0.6246(5) 0.0524(3) 0.0291(12) Uani 1 1 d .
C12 C -0.2924(8) -0.7332(6) -0.0026(3) 0.0399(14) Uani 1 1 d .
H12 H -0.2702 -0.7264 -0.0572 0.048 Uiso 1 1 calc R
C13 C -0.3259(9) -0.8506(6) 0.0247(4) 0.0513(17) Uani 1 1 d .
H13 H -0.3254 -0.9252 -0.0111 0.062 Uiso 1 1 calc R
C14 C -0.3567(8) -0.7469(7) 0.1548(3) 0.0482(17) Uani 1 1 d .
H14 H -0.3801 -0.7529 0.2094 0.058 Uiso 1 1 calc R
C15 C -0.3600(9) -0.8578(6) 0.1043(4) 0.0516(17) Uani 1 1 d .
H15 H -0.3851 -0.9370 0.1239 0.062 Uiso 1 1 calc R
N1 N 0.1361(5) -0.3028(4) 0.2896(2) 0.0226(9) Uani 1 1 d .
N2 N 0.0352(6) -0.2354(4) 0.1722(2) 0.0320(10) Uani 1 1 d .
N3 N -0.0940(5) -0.3223(4) 0.1976(2) 0.0216(9) Uani 1 1 d .
N4 N -0.2637(5) -0.3805(4) 0.0677(2) 0.0254(9) Uani 1 1 d .
N5 N -0.2315(5) -0.2851(4) 0.0187(2) 0.0280(10) Uani 1 1 d .
N6 N -0.2299(6) -0.4799(4) -0.0535(2) 0.0281(10) Uani 1 1 d .
N7 N -0.0766(6) -0.1689(5) -0.2585(3) 0.0402(12) Uani 1 1 d .
H7A H -0.0478 -0.1316 -0.3009 0.048 Uiso 1 1 calc R
N8 N -0.3220(7) -0.6292(5) 0.1315(2) 0.0401(12) Uani 1 1 d .
O1 O 0.1744(4) -0.4583(3) 0.40573(18) 0.0243(7) Uani 1 1 d .
O2 O 0.4788(4) -0.4049(3) 0.31924(18) 0.0303(8) Uani 1 1 d .
O3 O 0.4913(4) -0.3270(3) 0.48845(17) 0.0200(7) Uani 1 1 d .
O4 O 0.1993(4) -0.3947(3) 0.58451(17) 0.0238(7) Uani 1 1 d .
O5 O 0.5320(4) -0.2858(3) 0.65704(18) 0.0290(8) Uani 1 1 d .
O6 O 0.2008(4) -0.2023(3) 0.47332(16) 0.0163(6) Uani 1 1 d .
O7 O 0.2126(4) 0.0590(3) 0.54128(17) 0.0216(7) Uani 1 1 d .
O8 O 0.5029(4) 0.0761(3) 0.43889(16) 0.0158(6) Uani 1 1 d .
O9 O 0.1320(4) 0.0020(3) 0.37584(17) 0.0243(7) Uani 1 1 d .
O10 O 0.7644(4) 0.1378(3) 0.35416(17) 0.0204(7) Uani 1 1 d .
O11 O 0.4812(5) 0.0037(3) 0.25254(18) 0.0339(8) Uani 1 1 d .
O12 O 0.7737(5) -0.1219(4) 0.2895(2) 0.0382(9) Uani 1 1 d .
O13 O 0.4388(4) -0.1514(3) 0.37397(16) 0.0188(7) Uani 1 1 d .
O1W O 0.1307(5) -0.6624(4) 0.5095(2) 0.0497(11) Uani 1 1 d .
H1A H 0.2463 -0.6657 0.5154 0.075 Uiso 1 1 d R
H1B H 0.0620 -0.7289 0.5178 0.075 Uiso 1 1 d R

loop_
_atom_site_aniso_label
_atom_site_aniso_U_11
_atom_site_aniso_U_22
_atom_site_aniso_U_33
_atom_site_aniso_U_23
_atom_site_aniso_U_13
_atom_site_aniso_U_12
Zn1 0.0195(4) 0.0211(5) 0.0331(4) 0.0038(3) 0.0005(3) -0.0017(3)
Mo1 0.0171(2) 0.0154(2) 0.0201(2) 0.00029(16) 0.00101(15) -0.00108(17)
Mo2 0.0159(2) 0.0172(2) 0.0189(2) 0.00323(15) 0.00025(15) -0.00230(17)
Mo3 0.0117(2) 0.0147(2) 0.01824(19) 0.00241(15) 0.00097(14) -0.00134(16)
Mo4 0.0188(2) 0.0199(2) 0.0181(2) -0.00045(16) 0.00482(15) -0.00461(17)
C1 0.032(3) 0.037(3) 0.026(3) 0.001(2) -0.002(2) -0.010(3)
C2 0.024(3) 0.021(3) 0.025(2) 0.001(2) -0.001(2) -0.003(2)
C3 0.023(3) 0.040(3) 0.020(2) 0.001(2) -0.0003(19) 0.002(2)
C4 0.023(3) 0.034(3) 0.021(2) 0.001(2) -0.0013(19) 0.003(2)
C5 0.025(3) 0.026(3) 0.026(2) 0.005(2) 0.000(2) 0.003(2)
C6 0.034(3) 0.033(3) 0.026(3) 0.004(2) 0.000(2) 0.005(3)
C7 0.034(3) 0.047(4) 0.029(3) 0.005(3) 0.003(2) 0.004(3)
C8 0.047(3) 0.030(3) 0.034(3) 0.005(2) 0.008(2) 0.004(3)
C9 0.048(4) 0.033(4) 0.055(4) 0.015(3) 0.009(3) 0.004(3)
C10 0.018(3) 0.035(3) 0.022(2) 0.003(2) -0.0020(19) 0.000(2)
C11 0.023(3) 0.037(3) 0.028(3) 0.012(2) 0.002(2) 0.001(2)
C12 0.050(4) 0.039(4) 0.033(3) 0.010(3) 0.014(3) 0.006(3)
C13 0.068(5) 0.036(4) 0.053(4) 0.012(3) 0.018(3) 0.005(3)
C14 0.045(4) 0.071(5) 0.035(3) 0.029(3) 0.010(3) 0.008(3)
C15 0.055(4) 0.042(4) 0.064(4) 0.029(3) 0.011(3) 0.007(3)
N1 0.027(2) 0.019(2) 0.0193(19) 0.0000(16) -0.0040(16) -0.0031(18)
N2 0.032(2) 0.037(3) 0.024(2) 0.0056(18) 0.0002(18) -0.010(2)
N3 0.021(2) 0.024(2) 0.0182(19) -0.0020(16) 0.0008(16) 0.0001(18)
N4 0.025(2) 0.035(3) 0.0159(19) 0.0042(18) 0.0028(16) 0.0015(19)
N5 0.027(2) 0.034(3) 0.023(2) 0.0044(18) 0.0004(17) 0.001(2)
N6 0.033(2) 0.031(3) 0.021(2) 0.0088(18) 0.0040(17) 0.003(2)
N7 0.034(3) 0.052(4) 0.039(3) 0.026(2) 0.008(2) 0.003(2)
N8 0.053(3) 0.046(3) 0.023(2) 0.011(2) 0.003(2) 0.003(2)
O1 0.0216(17) 0.0208(19) 0.0283(17) 0.0030(14) 0.0017(13) -0.0079(14)
O2 0.032(2) 0.028(2) 0.0300(18) -0.0024(15) 0.0068(15) 0.0021(16)
O3 0.0161(16) 0.0217(18) 0.0228(15) 0.0040(13) 0.0012(12) 0.0029(14)
O4 0.0217(17) 0.0210(19) 0.0283(17) 0.0088(14) -0.0001(13) -0.0049(15)
O5 0.0271(19) 0.034(2) 0.0265(17) 0.0062(15) -0.0035(14) 0.0039(16)
O6 0.0150(15) 0.0123(17) 0.0210(15) 0.0041(12) -0.0005(12) -0.0026(13)
O7 0.0185(16) 0.0230(19) 0.0232(16) 0.0021(13) 0.0071(13) -0.0011(14)
O8 0.0107(15) 0.0149(17) 0.0204(15) 0.0008(12) 0.0015(12) -0.0042(13)
O9 0.0209(17) 0.024(2) 0.0276(17) 0.0078(14) -0.0023(13) -0.0003(15)
O10 0.0169(16) 0.0210(18) 0.0219(16) 0.0022(13) 0.0042(13) -0.0068(14)
O11 0.035(2) 0.036(2) 0.0277(18) 0.0113(15) -0.0031(15) -0.0149(17)
O12 0.032(2) 0.039(2) 0.040(2) -0.0122(17) 0.0139(17) -0.0010(18)
O13 0.0178(16) 0.0167(18) 0.0207(15) 0.0011(13) 0.0050(12) -0.0049(13)
O1W 0.0166(19) 0.025(2) 0.113(3) 0.029(2) 0.008(2) 0.0037(17)

loop_
_atom_type_symbol
_atom_type_description
_atom_type_scat_dispersion_real
_atom_type_scat_dispersion_imag
_atom_type_scat_source
C C 0.0033 0.0016 'International Tables Vol C Tables 4.2.6.8 and 6.1.1.4'
H H 0.0000 0.0000 'International Tables Vol C Tables 4.2.6.8 and 6.1.1.4'
N N 0.0061 0.0033 'International Tables Vol C Tables 4.2.6.8 and 6.1.1.4'
O O 0.0106 0.0060 'International Tables Vol C Tables 4.2.6.8 and 6.1.1.4'
Zn Zn 0.2839 1.4301 'International Tables Vol C Tables 4.2.6.8 and 6.1.1.4'
Mo Mo -1.6832 0.6857 'International Tables Vol C Tables 4.2.6.8 and 6.1.1.4'

loop_
_geom_angle_atom_site_label_1
_geom_angle_atom_site_label_2
_geom_angle_atom_site_label_3
_geom_angle
_geom_angle_site_symmetry_1
_geom_angle_site_symmetry_3
O1W Zn1 O1W 180.0(2) . 2_546
O1W Zn1 O4 89.69(15) . 2_546
O1W Zn1 O4 90.31(15) 2_546 2_546
O1W Zn1 O4 90.31(15) . .
O1W Zn1 O4 89.69(15) 2_546 .
O4 Zn1 O4 180.00(13) 2_546 .
O1W Zn1 O1 87.52(13) . .
O1W Zn1 O1 92.48(13) 2_546 .
O4 Zn1 O1 91.58(12) 2_546 .
O4 Zn1 O1 88.42(12) . .
O1W Zn1 O1 92.48(13) . 2_546
O1W Zn1 O1 87.52(13) 2_546 2_546
O4 Zn1 O1 88.42(12) 2_546 2_546
O4 Zn1 O1 91.58(12) . 2_546
O1 Zn1 O1 180.000(1) . 2_546
O2 Mo1 O1 105.91(16) . .
O2 Mo1 O3 103.98(15) . .
O1 Mo1 O3 99.80(14) . .
O2 Mo1 O13 95.11(14) . .
O1 Mo1 O13 152.78(13) . .
O3 Mo1 O13 91.47(13) . .
O2 Mo1 N1 91.04(15) . .
O1 Mo1 N1 82.12(15) . .
O3 Mo1 N1 163.54(13) . .
O13 Mo1 N1 80.37(13) . .
O2 Mo1 O6 166.11(14) . .
O1 Mo1 O6 87.12(13) . .
O3 Mo1 O6 77.87(11) . .
O13 Mo1 O6 71.03(11) . .
N1 Mo1 O6 85.94(12) . .
O5 Mo2 O4 104.75(16) . .
O5 Mo2 O10 101.41(14) . 2_656
O4 Mo2 O10 98.32(14) . 2_656
O5 Mo2 O3 96.23(14) . .
O4 Mo2 O3 97.31(13) . .
O10 Mo2 O3 152.54(12) 2_656 .
O5 Mo2 O8 94.30(14) . 2_656
O4 Mo2 O8 160.75(12) . 2_656
O10 Mo2 O8 74.79(12) 2_656 2_656
O3 Mo2 O8 83.11(12) . 2_656
O5 Mo2 O6 164.48(13) . .
O4 Mo2 O6 88.86(12) . .
O10 Mo2 O6 83.59(11) 2_656 .
O3 Mo2 O6 74.29(11) . .
O8 Mo2 O6 72.66(11) 2_656 .
O5 Mo2 Mo4 88.93(12) . 2_656
O4 Mo2 Mo4 132.27(10) . 2_656
O10 Mo2 Mo4 33.99(9) 2_656 2_656
O3 Mo2 Mo4 126.93(9) . 2_656
O8 Mo2 Mo4 43.82(7) 2_656 2_656
O6 Mo2 Mo4 87.26(7) . 2_656
O9 Mo3 O7 105.19(14) . .
O9 Mo3 O6 106.56(14) . .
O7 Mo3 O6 103.60(13) . .
O9 Mo3 O8 101.13(14) . .
O7 Mo3 O8 97.59(13) . .
O6 Mo3 O8 138.92(12) . .
O9 Mo3 O13 93.88(13) . .
O7 Mo3 O13 160.29(13) . .
O6 Mo3 O13 75.00(11) . .
O8 Mo3 O13 73.39(11) . .
O9 Mo3 O8 175.97(12) . 2_656
O7 Mo3 O8 77.37(12) . 2_656
O6 Mo3 O8 75.57(11) . 2_656
O8 Mo3 O8 75.31(12) . 2_656
O13 Mo3 O8 83.32(10) . 2_656
O12 Mo4 O11 104.27(17) . .
O12 Mo4 O10 102.23(16) . .
O11 Mo4 O10 97.04(15) . .
O12 Mo4 O13 104.66(16) . .
O11 Mo4 O13 95.91(15) . .
O10 Mo4 O13 146.12(11) . .
O12 Mo4 O8 154.20(14) . .
O11 Mo4 O8 101.50(14) . .
O10 Mo4 O8 73.39(11) . .
O13 Mo4 O8 73.41(11) . .
O12 Mo4 O7 84.16(14) . 2_656
O11 Mo4 O7 171.56(13) . 2_656
O10 Mo4 O7 81.21(12) . 2_656
O13 Mo4 O7 81.42(12) . 2_656
O8 Mo4 O7 70.07(10) . 2_656
O12 Mo4 Mo2 135.41(13) . 2_656
O11 Mo4 Mo2 90.04(12) . 2_656
O10 Mo4 Mo2 33.39(8) . 2_656
O13 Mo4 Mo2 115.74(8) . 2_656
O8 Mo4 Mo2 42.94(8) . 2_656
O7 Mo4 Mo2 83.98(8) 2_656 2_656
N2 C1 N1 115.0(5) . .
N2 C1 H1 122.5 . .
N1 C1 H1 122.5 . .
N1 C2 N3 109.6(4) . .
N1 C2 H2 125.2 . .
N3 C2 H2 125.2 . .
N4 C3 N3 109.8(3) . .
N4 C3 H3A 109.7 . .
N3 C3 H3A 109.7 . .
N4 C3 H3B 109.7 . .
N3 C3 H3B 109.7 . .
H3A C3 H3B 108.2 . .
N5 C4 N6 115.2(4) . .
N5 C4 C5 122.0(5) . .
N6 C4 C5 122.8(4) . .
C8 C5 C6 119.3(4) . .
C8 C5 C4 120.7(4) . .
C6 C5 C4 120.0(5) . .
C7 C6 C5 118.8(5) . .
C7 C6 H6 120.6 . .
C5 C6 H6 120.6 . .
N7 C7 C6 119.6(5) . .
N7 C7 H7 120.2 . .
C6 C7 H7 120.2 . .
C9 C8 C5 119.4(5) . .
C9 C8 H8 120.3 . .
C5 C8 H8 120.3 . .
N7 C9 C8 119.2(6) . .
N7 C9 H9 120.4 . .
C8 C9 H9 120.4 . .
N6 C10 N4 109.3(4) . .
N6 C10 C11 123.2(4) . .
N4 C10 C11 127.4(4) . .
N8 C11 C12 122.9(5) . .
N8 C11 C10 117.7(4) . .
C12 C11 C10 119.4(4) . .
C13 C12 C11 118.7(5) . .
C13 C12 H12 120.6 . .
C11 C12 H12 120.6 . .
C15 C13 C12 119.4(6) . .
C15 C13 H13 120.3 . .
C12 C13 H13 120.3 . .
N8 C14 C15 124.4(5) . .
N8 C14 H14 117.8 . .
C15 C14 H14 117.8 . .
C13 C15 C14 118.5(6) . .
C13 C15 H15 120.7 . .
C14 C15 H15 120.7 . .
C2 N1 C1 103.2(4) . .
C2 N1 Mo1 130.8(3) . .
C1 N1 Mo1 125.4(3) . .
C1 N2 N3 102.5(4) . .
C2 N3 N2 109.8(4) . .
C2 N3 C3 130.0(4) . .
N2 N3 C3 119.4(4) . .
C10 N4 N5 109.8(3) . .
C10 N4 C3 131.6(4) . .
N5 N4 C3 118.3(4) . .
C4 N5 N4 102.3(4) . .
C10 N6 C4 103.3(4) . .
C7 N7 C9 123.6(5) . .
C7 N7 H7A 118.2 . .
C9 N7 H7A 118.2 . .
C11 N8 C14 115.9(5) . .
Mo1 O1 Zn1 136.97(17) . .
Mo1 O3 Mo2 113.59(14) . .
Mo2 O4 Zn1 137.14(16) . .
Mo3 O6 Mo1 109.04(12) . .
Mo3 O6 Mo2 112.20(13) . .
Mo1 O6 Mo2 89.73(10) . .
Mo3 O7 Mo4 114.71(14) . 2_656
Mo3 O8 Mo2 148.68(15) . 2_656
Mo3 O8 Mo4 104.17(13) . .
Mo2 O8 Mo4 93.24(10) 2_656 .
Mo3 O8 Mo3 104.69(12) . 2_656
Mo2 O8 Mo3 98.49(11) 2_656 2_656
Mo4 O8 Mo3 97.39(10) . 2_656
Mo2 O10 Mo4 112.62(14) 2_656 .
Mo4 O13 Mo1 149.48(15) . .
Mo4 O13 Mo3 104.94(14) . .
Mo1 O13 Mo3 104.80(12) . .
Zn1 O1W H1A 126.3 . .
Zn1 O1W H1B 115.8 . .
H1A O1W H1B 116.7 . .

loop_
_geom_bond_atom_site_label_1
_geom_bond_atom_site_label_2
_geom_bond_distance
_geom_bond_site_symmetry_2
Zn1 O1W 2.052(3) .
Zn1 O1W 2.052(3) 2_546
Zn1 O4 2.086(3) 2_546
Zn1 O4 2.086(3) .
Zn1 O1 2.115(3) .
Zn1 O1 2.115(3) 2_546
Mo1 O2 1.694(3) .
Mo1 O1 1.749(3) .
Mo1 O3 1.863(3) .
Mo1 O13 2.050(3) .
Mo1 N1 2.256(4) .
Mo1 O6 2.259(3) .
Mo2 O5 1.691(3) .
Mo2 O4 1.739(3) .
Mo2 O10 1.912(3) 2_656
Mo2 O3 1.989(3) .
Mo2 O8 2.188(3) 2_656
Mo2 O6 2.310(3) .
Mo2 Mo4 3.2072(15) 2_656
Mo3 O9 1.701(3) .
Mo3 O7 1.737(3) .
Mo3 O6 1.884(3) .
Mo3 O8 1.958(3) .
Mo3 O13 2.215(3) .
Mo3 O8 2.414(3) 2_656
Mo4 O12 1.693(3) .
Mo4 O11 1.708(3) .
Mo4 O10 1.942(3) .
Mo4 O13 1.946(3) .
Mo4 O8 2.224(3) .
Mo4 O7 2.383(3) 2_656
Mo4 Mo2 3.2072(15) 2_656
C1 N2 1.297(6) .
C1 N1 1.347(6) .
C1 H1 0.9300 .
C2 N1 1.321(6) .
C2 N3 1.324(6) .
C2 H2 0.9300 .
C3 N4 1.455(5) .
C3 N3 1.459(6) .
C3 H3A 0.9700 .
C3 H3B 0.9700 .
C4 N5 1.314(6) .
C4 N6 1.360(6) .
C4 C5 1.482(6) .
C5 C8 1.379(7) .
C5 C6 1.384(6) .
C6 C7 1.378(7) .
C6 H6 0.9300 .
C7 N7 1.304(7) .
C7 H7 0.9300 .
C8 C9 1.363(7) .
C8 H8 0.9300 .
C9 N7 1.334(7) .
C9 H9 0.9300 .
C10 N6 1.321(5) .
C10 N4 1.359(6) .
C10 C11 1.475(7) .
C11 N8 1.334(6) .
C11 C12 1.380(7) .
C12 C13 1.362(8) .
C12 H12 0.9300 .
C13 C15 1.353(8) .
C13 H13 0.9300 .
C14 N8 1.339(7) .
C14 C15 1.356(9) .
C14 H14 0.9300 .
C15 H15 0.9300 .
N2 N3 1.361(6) .
N4 N5 1.361(5) .
N7 H7A 0.8600 .
O7 Mo4 2.383(3) 2_656
O8 Mo2 2.188(3) 2_656
O8 Mo3 2.414(3) 2_656
O10 Mo2 1.912(3) 2_656
O1W H1A 0.8447 .
O1W H1B 0.8471 .

loop_
_geom_torsion_atom_site_label_1
_geom_torsion_atom_site_label_2
_geom_torsion_atom_site_label_3
_geom_torsion_atom_site_label_4
_geom_torsion
_geom_torsion_site_symmetry_1
_geom_torsion_site_symmetry_4
N5 C4 C5 C8 6.0(7) . .
N6 C4 C5 C8 -171.5(5) . .
N5 C4 C5 C6 -175.2(4) . .
N6 C4 C5 C6 7.3(7) . .
C8 C5 C6 C7 1.2(7) . .
C4 C5 C6 C7 -177.7(4) . .
C5 C6 C7 N7 -1.1(8) . .
C6 C5 C8 C9 -0.8(8) . .
C4 C5 C8 C9 178.0(5) . .
C5 C8 C9 N7 0.4(8) . .
N6 C10 C11 N8 -179.7(4) . .
N4 C10 C11 N8 -2.2(7) . .
N6 C10 C11 C12 -0.8(7) . .
N4 C10 C11 C12 176.8(5) . .
N8 C11 C12 C13 0.4(9) . .
C10 C11 C12 C13 -178.5(5) . .
C11 C12 C13 C15 0.8(9) . .
C12 C13 C15 C14 -1.0(10) . .
N8 C14 C15 C13 0.1(10) . .
N3 C2 N1 C1 0.8(5) . .
N3 C2 N1 Mo1 -170.0(3) . .
N2 C1 N1 C2 -0.1(6) . .
N2 C1 N1 Mo1 171.3(3) . .
O2 Mo1 N1 C2 107.4(4) . .
O1 Mo1 N1 C2 1.5(4) . .
O3 Mo1 N1 C2 -96.4(6) . .
O13 Mo1 N1 C2 -157.6(4) . .
O6 Mo1 N1 C2 -86.2(4) . .
O2 Mo1 N1 C1 -61.6(4) . .
O1 Mo1 N1 C1 -167.5(4) . .
O3 Mo1 N1 C1 94.6(6) . .
O13 Mo1 N1 C1 33.4(4) . .
O6 Mo1 N1 C1 104.8(4) . .
N1 C1 N2 N3 -0.6(6) . .
N1 C2 N3 N2 -1.3(5) . .
N1 C2 N3 C3 -170.8(4) . .
C1 N2 N3 C2 1.1(5) . .
C1 N2 N3 C3 171.9(4) . .
N4 C3 N3 C2 -135.7(5) . .
N4 C3 N3 N2 55.7(5) . .
N6 C10 N4 N5 -1.0(5) . .
C11 C10 N4 N5 -178.8(4) . .
N6 C10 N4 C3 -174.9(4) . .
C11 C10 N4 C3 7.3(8) . .
N3 C3 N4 C10 89.4(6) . .
N3 C3 N4 N5 -84.1(5) . .
N6 C4 N5 N4 0.0(5) . .
C5 C4 N5 N4 -177.7(4) . .
C10 N4 N5 C4 0.6(5) . .
C3 N4 N5 C4 175.4(4) . .
N4 C10 N6 C4 1.0(5) . .
C11 C10 N6 C4 178.9(4) . .
N5 C4 N6 C10 -0.6(5) . .
C5 C4 N6 C10 177.0(4) . .
C6 C7 N7 C9 0.7(8) . .
C8 C9 N7 C7 -0.4(8) . .
C12 C11 N8 C14 -1.2(8) . .
C10 C11 N8 C14 177.7(5) . .
C15 C14 N8 C11 1.0(9) . .
O2 Mo1 O1 Zn1 156.0(2) . .
O3 Mo1 O1 Zn1 48.3(3) . .
O13 Mo1 O1 Zn1 -64.8(4) . .
N1 Mo1 O1 Zn1 -115.1(3) . .
O6 Mo1 O1 Zn1 -28.8(2) . .
O1W Zn1 O1 Mo1 -117.0(3) . .
O1W Zn1 O1 Mo1 63.0(3) 2_546 .
O4 Zn1 O1 Mo1 153.4(3) 2_546 .
O4 Zn1 O1 Mo1 -26.6(3) . .
O2 Mo1 O3 Mo2 -175.58(17) . .
O1 Mo1 O3 Mo2 -66.33(18) . .
O13 Mo1 O3 Mo2 88.79(16) . .
N1 Mo1 O3 Mo2 29.0(6) . .
O6 Mo1 O3 Mo2 18.55(14) . .
O5 Mo2 O3 Mo1 174.11(18) . .
O4 Mo2 O3 Mo1 68.32(18) . .
O10 Mo2 O3 Mo1 -56.0(3) 2_656 .
O8 Mo2 O3 Mo1 -92.29(16) 2_656 .
O6 Mo2 O3 Mo1 -18.42(14) . .
Mo4 Mo2 O3 Mo1 -92.54(16) 2_656 .
O5 Mo2 O4 Zn1 -152.0(2) . .
O10 Mo2 O4 Zn1 103.8(2) 2_656 .
O3 Mo2 O4 Zn1 -53.5(2) . .
O8 Mo2 O4 Zn1 36.5(5) 2_656 .
O6 Mo2 O4 Zn1 20.5(2) . .
Mo4 Mo2 O4 Zn1 105.7(2) 2_656 .
O1W Zn1 O4 Mo2 119.0(3) . .
O1W Zn1 O4 Mo2 -61.0(3) 2_546 .
O1 Zn1 O4 Mo2 31.5(2) . .
O1 Zn1 O4 Mo2 -148.5(2) 2_546 .
O9 Mo3 O6 Mo1 86.83(15) . .
O7 Mo3 O6 Mo1 -162.50(13) . .
O8 Mo3 O6 Mo1 -43.5(2) . .
O13 Mo3 O6 Mo1 -2.79(11) . .
O8 Mo3 O6 Mo1 -89.62(13) 2_656 .
O9 Mo3 O6 Mo2 -175.39(13) . .
O7 Mo3 O6 Mo2 -64.71(16) . .
O8 Mo3 O6 Mo2 54.3(2) . .
O13 Mo3 O6 Mo2 94.99(14) . .
O8 Mo3 O6 Mo2 8.16(10) 2_656 .
O2 Mo1 O6 Mo3 -0.3(6) . .
O1 Mo1 O6 Mo3 -160.41(15) . .
O3 Mo1 O6 Mo3 98.92(16) . .
O13 Mo1 O6 Mo3 3.08(12) . .
N1 Mo1 O6 Mo3 -78.12(16) . .
O2 Mo1 O6 Mo2 -113.8(5) . .
O1 Mo1 O6 Mo2 86.13(13) . .
O3 Mo1 O6 Mo2 -14.54(11) . .
O13 Mo1 O6 Mo2 -110.38(12) . .
N1 Mo1 O6 Mo2 168.42(13) . .
O5 Mo2 O6 Mo3 -43.0(5) . .
O4 Mo2 O6 Mo3 165.39(15) . .
O10 Mo2 O6 Mo3 66.88(15) 2_656 .
O3 Mo2 O6 Mo3 -96.70(15) . .
O8 Mo2 O6 Mo3 -9.15(11) 2_656 .
Mo4 Mo2 O6 Mo3 32.97(11) 2_656 .
O5 Mo2 O6 Mo1 67.5(5) . .
O4 Mo2 O6 Mo1 -84.10(13) . .
O10 Mo2 O6 Mo1 177.39(12) 2_656 .
O3 Mo2 O6 Mo1 13.81(11) . .
O8 Mo2 O6 Mo1 101.36(11) 2_656 .
Mo4 Mo2 O6 Mo1 143.48(8) 2_656 .
O9 Mo3 O7 Mo4 177.75(15) . 2_656
O6 Mo3 O7 Mo4 66.07(17) . 2_656
O8 Mo3 O7 Mo4 -78.48(16) . 2_656
O13 Mo3 O7 Mo4 -17.4(5) . 2_656
O8 Mo3 O7 Mo4 -5.46(13) 2_656 2_656
O9 Mo3 O8 Mo2 45.5(3) . 2_656
O7 Mo3 O8 Mo2 -61.7(3) . 2_656
O6 Mo3 O8 Mo2 177.4(2) . 2_656
O13 Mo3 O8 Mo2 136.3(3) . 2_656
O8 Mo3 O8 Mo2 -136.4(3) 2_656 2_656
O9 Mo3 O8 Mo4 -76.32(14) . .
O7 Mo3 O8 Mo4 176.49(13) . .
O6 Mo3 O8 Mo4 55.6(2) . .
O13 Mo3 O8 Mo4 14.44(10) . .
O8 Mo3 O8 Mo4 101.74(14) 2_656 .
O9 Mo3 O8 Mo3 -178.05(12) . 2_656
O7 Mo3 O8 Mo3 74.76(13) . 2_656
O6 Mo3 O8 Mo3 -46.2(2) . 2_656
O13 Mo3 O8 Mo3 -87.29(12) . 2_656
O8 Mo3 O8 Mo3 0.0 2_656 2_656
O12 Mo4 O8 Mo3 -106.0(3) . .
O11 Mo4 O8 Mo3 76.32(17) . .
O10 Mo4 O8 Mo3 170.32(15) . .
O13 Mo4 O8 Mo3 -16.49(12) . .
O7 Mo4 O8 Mo3 -103.20(14) 2_656 .
Mo2 Mo4 O8 Mo3 153.75(17) 2_656 .
O12 Mo4 O8 Mo2 100.3(3) . 2_656
O11 Mo4 O8 Mo2 -77.43(15) . 2_656
O10 Mo4 O8 Mo2 16.58(11) . 2_656
O13 Mo4 O8 Mo2 -170.24(13) . 2_656
O7 Mo4 O8 Mo2 103.05(12) 2_656 2_656
O12 Mo4 O8 Mo3 1.3(4) . 2_656
O11 Mo4 O8 Mo3 -176.44(13) . 2_656
O10 Mo4 O8 Mo3 -82.43(13) . 2_656
O13 Mo4 O8 Mo3 90.75(13) . 2_656
O7 Mo4 O8 Mo3 4.05(10) 2_656 2_656
Mo2 Mo4 O8 Mo3 -99.00(12) 2_656 2_656
O12 Mo4 O10 Mo2 -174.41(16) . 2_656
O11 Mo4 O10 Mo2 79.28(17) . 2_656
O13 Mo4 O10 Mo2 -32.5(3) . 2_656
O8 Mo4 O10 Mo2 -20.68(13) . 2_656
O7 Mo4 O10 Mo2 -92.39(15) 2_656 2_656
O12 Mo4 O13 Mo1 1.2(3) . .
O11 Mo4 O13 Mo1 107.6(3) . .
O10 Mo4 O13 Mo1 -140.3(3) . .
O8 Mo4 O13 Mo1 -152.1(3) . .
O7 Mo4 O13 Mo1 -80.4(3) 2_656 .
Mo2 Mo4 O13 Mo1 -159.5(3) 2_656 .
O12 Mo4 O13 Mo3 167.86(15) . .
O11 Mo4 O13 Mo3 -85.69(16) . .
O10 Mo4 O13 Mo3 26.4(3) . .
O8 Mo4 O13 Mo3 14.59(10) . .
O7 Mo4 O13 Mo3 86.24(12) 2_656 .
Mo2 Mo4 O13 Mo3 7.22(14) 2_656 .
O2 Mo1 O13 Mo4 -16.7(3) . .
O1 Mo1 O13 Mo4 -157.5(3) . .
O3 Mo1 O13 Mo4 87.5(3) . .
N1 Mo1 O13 Mo4 -106.9(3) . .
O6 Mo1 O13 Mo4 164.1(3) . .
O2 Mo1 O13 Mo3 176.62(14) . .
O1 Mo1 O13 Mo3 35.8(3) . .
O3 Mo1 O13 Mo3 -79.20(13) . .
N1 Mo1 O13 Mo3 86.43(14) . .
O6 Mo1 O13 Mo3 -2.56(10) . .
O9 Mo3 O13 Mo4 83.84(16) . .
O7 Mo3 O13 Mo4 -81.5(4) . .
O6 Mo3 O13 Mo4 -170.04(16) . .
O8 Mo3 O13 Mo4 -16.63(12) . .
O8 Mo3 O13 Mo4 -93.24(13) 2_656 .
O9 Mo3 O13 Mo1 -103.10(15) . .
O7 Mo3 O13 Mo1 91.5(4) . .
O6 Mo3 O13 Mo1 3.01(12) . .
O8 Mo3 O13 Mo1 156.43(15) . .
O8 Mo3 O13 Mo1 79.81(13) 2_656 .
